data_6000583
loop_
_publ_author_name
'Zavalij, L.'
'Zribi, A.'
'Chromik, R. R.'
'Pitely, S.'
'Zavalij, P. Y.'
'Cotts, E. J.'

_publ_section_title
;
 Crystal structure of Au1-xNixSn4 intermetallic alloys
;
_journal_name_full 'Journal of Alloys and Compounds'
_journal_page_first 79
_journal_page_last 85
_journal_paper_doi 10.1016/S0925-8388(01)01780-7
_journal_volume 334
_journal_year 2002
_chemical_formula_sum 'Au0.51 Ni0.49 Sn4'
_space_group_IT_number 68
_space_group_name_Hall '-C 2a 2ac'
_space_group_name_H-M_alt 'C c c a :2'
_cell_angle_alpha 90.000
_cell_angle_beta 90.000
_cell_angle_gamma 90.000
_cell_formula_units_Z 4
_cell_length_a 6.4237(3)
_cell_length_b 11.5219(6)
_cell_length_c 6.3842(3)
_cell_volume 472.53
_cod_original_sg_symbol_H-M 'C c c a'
_cod_database_code 6000583

loop_
_space_group_symop_operation_xyz
x,y,z
-x+1/2,-y,z
x+1/2,-y,-z+1/2
-x,y,-z+1/2
-x,-y,-z
x-1/2,y,-z
-x-1/2,y,z-1/2
x,-y,z-1/2
x+1/2,y+1/2,z
-x+1,-y+1/2,z
x+1,-y+1/2,-z+1/2
-x+1/2,y+1/2,-z+1/2
-x+1/2,-y+1/2,-z
x,y+1/2,-z
-x,y+1/2,z-1/2
x+1/2,-y+1/2,z-1/2

loop_
_atom_site_label
_atom_site_fract_x
_atom_site_fract_y
_atom_site_fract_z
_atom_site_occupancy
_atom_site_U_iso_or_equiv
_atom_site_disorder_assembly
_atom_site_disorder_group
Au 0 0.25 0.25 0.512(5) 0.00664(6) A 1
Ni 0 0.25 0.25 0.488(5) 0.00664(6) A 2
Sn 0.1672(3) 0.12192(1) 0.5793(3) 1 0.00664(6) . .
